data_7036543
loop_
_publ_author_name
'Vasko, Petra'
'Kinnunen, Virva'
'O Moilanen, Jani'
'Roemmele, Tracey L.'
'Boer\'e, Ren\'e T'
'Konu, Jari'
'Tuononen, Heikki M.'

_publ_section_title
;
 Group 13 complexes of dipyridylmethane, a forgotten ligand in
 coordination chemistry.
;
_journal_issue 41
_journal_name_full 'Dalton transactions (Cambridge, England : 2003)'
_journal_page_first 18247
_journal_page_last 18259
_journal_paper_doi 10.1039/c5dt02830b
_journal_volume 44
_journal_year 2015
_chemical_formula_moiety 'C15 H18 Cl3 In N2 O'
_chemical_formula_sum 'C15 H18 Cl3 In N2 O'
_chemical_formula_weight 463.48
_chemical_name_systematic
;
 ?
;
_space_group_IT_number 14
_symmetry_cell_setting monoclinic
_symmetry_space_group_name_Hall '-P 2yn'
_symmetry_space_group_name_H-M 'P 1 21/n 1'
_atom_sites_solution_hydrogens geom
_atom_sites_solution_primary direct
_atom_sites_solution_secondary difmap
_audit_creation_method SHELXL-97
_audit_update_record
;
2015-07-24 deposited with the CCDC.
2015-09-15 downloaded from the CCDC.
;
_cell_angle_alpha 90.000
_cell_angle_beta 98.980(5)
_cell_angle_gamma 90.000
_cell_formula_units_Z 4
_cell_length_a 8.255(5)
_cell_length_b 15.233(5)
_cell_length_c 14.100(5)
_cell_measurement_reflns_used 5957
_cell_measurement_temperature 123(2)
_cell_measurement_theta_max 25.02
_cell_measurement_theta_min 3.66
_cell_volume 1751.3(14)
_computing_cell_refinement 'HKL Scalepack (Otwinowski & Minor 1997)'
_computing_data_collection 'Collect (Nonius BV, 1997-2000)'
_computing_data_reduction DENZO-SMN
_computing_molecular_graphics 'DIAMOND (Brandenburg & Berndt, 1999)'
_computing_publication_material 'WinGX v1.70-01 (L. J. Farrugia)'
_computing_structure_refinement 'SHELXL-97 (Sheldrick, 2008)'
_computing_structure_solution
'SIR97 (Altomare, A., Burla, M. C., Camalli, M., Cascarano, G. L., Giacovazzo, C., Guagliardi, A., Moliterni, A. G. G., Polidori, G. & Spagna, R. (1999). J. Appl. Cryst. 32, 115-119.)'
_diffrn_ambient_temperature 123(2)
_diffrn_measured_fraction_theta_full 0.996
_diffrn_measured_fraction_theta_max 0.996
_diffrn_measurement_device_type 'KappaCCD (Nonius, FR540C)'
_diffrn_measurement_method 'phi/omega scans'
_diffrn_radiation_monochromator 'Horizontally mounted graphite crystal'
_diffrn_radiation_source 'Enraf Nonius FR590D, fine-focus sealed tube'
_diffrn_radiation_type MoK\a
_diffrn_radiation_wavelength 0.71069
_diffrn_reflns_av_R_equivalents 0.0165
_diffrn_reflns_av_sigmaI/netI 0.0229
_diffrn_reflns_limit_h_max 9
_diffrn_reflns_limit_h_min -9
_diffrn_reflns_limit_k_max 18
_diffrn_reflns_limit_k_min -17
_diffrn_reflns_limit_l_max 16
_diffrn_reflns_limit_l_min -16
_diffrn_reflns_number 5957
_diffrn_reflns_theta_full 25.02
_diffrn_reflns_theta_max 25.02
_diffrn_reflns_theta_min 3.66
_exptl_absorpt_coefficient_mu 1.809
_exptl_absorpt_correction_T_max 0.8398
_exptl_absorpt_correction_T_min 0.6314
_exptl_absorpt_correction_type integration
_exptl_absorpt_process_details 'SADABS(SHELXTL-NT v5.1, Bruker)'
_exptl_crystal_colour Colorless
_exptl_crystal_density_diffrn 1.758
_exptl_crystal_density_method 'not measured'
_exptl_crystal_description Block
_exptl_crystal_F_000 920
_exptl_crystal_size_max 0.28
_exptl_crystal_size_mid 0.16
_exptl_crystal_size_min 0.10
_refine_diff_density_max 0.353
_refine_diff_density_min -0.317
_refine_diff_density_rms 0.062
_refine_ls_extinction_method none
_refine_ls_goodness_of_fit_ref 1.084
_refine_ls_hydrogen_treatment constr
_refine_ls_matrix_type full
_refine_ls_number_parameters 199
_refine_ls_number_reflns 3086
_refine_ls_number_restraints 0
_refine_ls_restrained_S_all 1.084
_refine_ls_R_factor_all 0.0232
_refine_ls_R_factor_gt 0.0206
_refine_ls_shift/su_max 0.001
_refine_ls_shift/su_mean 0.000
_refine_ls_structure_factor_coef Fsqd
_refine_ls_weighting_details 'calc w=1/[\s^2^(Fo^2^)+(0.0000P)^2^+2.3662P] where P=(Fo^2^+2Fc^2^)/3'
_refine_ls_weighting_scheme calc
_refine_ls_wR_factor_gt 0.0426
_refine_ls_wR_factor_ref 0.0437
_reflns_number_gt 2874
_reflns_number_total 3086
_reflns_threshold_expression >2\s(I)
_cod_data_source_file c5dt02830b2.cif
_cod_data_source_block 3
_cod_depositor_comments
;
The following automatic conversions were performed:

'_symmetry_cell_setting' value 'Monoclinic' changed to 'monoclinic'
according to
/usr/data/users/saulius/crontab/automatic-downloads/rss-feeds/RSC/lib/dictionaries/cif_core.dic
dictionary named 'cif_core.dic' version 2.4.2 from 2011-04-26.

'_exptl_absorpt_correction_type' value 'Integration' changed to
'integration' according to
/usr/data/users/saulius/crontab/automatic-downloads/rss-feeds/RSC/lib/dictionaries/cif_core.dic
dictionary named 'cif_core.dic' version 2.4.2 from 2011-04-26.

Automatic conversion script
Id: cif_fix_values 3271 2015-04-21 07:52:19Z andrius 

 Adding full bibliography for 7036540--7036544.cif.
;
_cod_original_sg_symbol_H-M 'P 21/n'
_cod_database_code 7036543

loop_
_symmetry_equiv_pos_as_xyz
'x, y, z'
'-x+1/2, y+1/2, -z+1/2'
'-x, -y, -z'
'x-1/2, -y-1/2, z-1/2'

loop_
_atom_site_label
_atom_site_type_symbol
_atom_site_fract_x
_atom_site_fract_y
_atom_site_fract_z
_atom_site_U_iso_or_equiv
_atom_site_adp_type
_atom_site_occupancy
_atom_site_symmetry_multiplicity
_atom_site_calc_flag
_atom_site_refinement_flags
In1 In 0.870569(19) 0.291307(10) 0.346823(11) 0.01432(6) Uani 1 1 d .
Cl1 Cl 1.00725(7) 0.39600(4) 0.25462(4) 0.02263(14) Uani 1 1 d .
Cl2 Cl 0.79268(7) 0.39639(4) 0.46054(4) 0.02295(13) Uani 1 1 d .
Cl3 Cl 0.60434(7) 0.29016(4) 0.24160(4) 0.02617(14) Uani 1 1 d .
N1 N 0.8072(2) 0.17143(13) 0.43250(13) 0.0162(4) Uani 1 1 d .
N2 N 0.9944(2) 0.17998(13) 0.27120(14) 0.0169(4) Uani 1 1 d .
C1 C 0.8175(3) 0.17985(16) 0.52845(16) 0.0185(5) Uani 1 1 d .
H1 H 0.8527 0.2343 0.5574 0.022 Uiso 1 1 calc R
C2 C 0.7791(3) 0.11248(17) 0.58615(18) 0.0224(5) Uani 1 1 d .
H2 H 0.7884 0.1201 0.6537 0.027 Uiso 1 1 calc R
C3 C 0.7270(3) 0.03394(17) 0.54384(19) 0.0264(6) Uani 1 1 d .
H3 H 0.6961 -0.0129 0.5817 0.032 Uiso 1 1 calc R
C4 C 0.7197(3) 0.02369(17) 0.44542(18) 0.0251(6) Uani 1 1 d .
H4 H 0.6863 -0.0306 0.4155 0.030 Uiso 1 1 calc R
C5 C 0.7618(3) 0.09349(15) 0.39131(17) 0.0184(5) Uani 1 1 d .
C6 C 0.7603(3) 0.08432(16) 0.28437(17) 0.0211(5) Uani 1 1 d .
H6A H 0.7220 0.0246 0.2641 0.025 Uiso 1 1 calc R
H6B H 0.6813 0.1270 0.2503 0.025 Uiso 1 1 calc R
C7 C 0.9263(3) 0.09953(15) 0.25556(16) 0.0185(5) Uani 1 1 d .
C8 C 1.0070(3) 0.03264(16) 0.21511(18) 0.0242(6) Uani 1 1 d .
H8 H 0.9572 -0.0234 0.2042 0.029 Uiso 1 1 calc R
C9 C 1.1607(3) 0.04805(17) 0.19067(18) 0.0265(6) Uani 1 1 d .
H9 H 1.2163 0.0032 0.1618 0.032 Uiso 1 1 calc R
C10 C 1.2320(3) 0.12984(17) 0.20895(17) 0.0228(5) Uani 1 1 d .
H10 H 1.3385 0.1415 0.1944 0.027 Uiso 1 1 calc R
C11 C 1.1457(3) 0.19390(16) 0.24856(17) 0.0205(5) Uani 1 1 d .
H11 H 1.1944 0.2501 0.2605 0.025 Uiso 1 1 calc R
O1 O 1.11135(19) 0.28019(11) 0.45492(12) 0.0215(4) Uani 1 1 d .
C12 C 1.2084(3) 0.20423(18) 0.48854(19) 0.0268(6) Uani 1 1 d .
H12A H 1.1822 0.1542 0.4439 0.032 Uiso 1 1 calc R
H12B H 1.1874 0.1865 0.5530 0.032 Uiso 1 1 calc R
C13 C 1.3865(3) 0.2325(2) 0.4922(2) 0.0455(8) Uani 1 1 d .
H13A H 1.4355 0.2047 0.4399 0.055 Uiso 1 1 calc R
H13B H 1.4528 0.2166 0.5546 0.055 Uiso 1 1 calc R
C14 C 1.3769(3) 0.3329(2) 0.4794(2) 0.0455(8) Uani 1 1 d .
H14A H 1.4587 0.3626 0.5277 0.055 Uiso 1 1 calc R
H14B H 1.3967 0.3499 0.4144 0.055 Uiso 1 1 calc R
C15 C 1.2056(3) 0.35621(18) 0.4935(2) 0.0288(6) Uani 1 1 d .
H15A H 1.1985 0.3647 0.5624 0.035 Uiso 1 1 calc R
H15B H 1.1673 0.4102 0.4578 0.035 Uiso 1 1 calc R

loop_
_atom_site_aniso_label
_atom_site_aniso_U_11
_atom_site_aniso_U_22
_atom_site_aniso_U_33
_atom_site_aniso_U_23
_atom_site_aniso_U_13
_atom_site_aniso_U_12
In1 0.01319(9) 0.01422(9) 0.01572(9) 0.00084(6) 0.00277(6) 0.00050(6)
Cl1 0.0245(3) 0.0174(3) 0.0282(3) 0.0067(2) 0.0112(3) 0.0023(2)
Cl2 0.0248(3) 0.0206(3) 0.0246(3) -0.0039(2) 0.0075(2) 0.0027(2)
Cl3 0.0189(3) 0.0323(3) 0.0246(3) -0.0001(3) -0.0051(2) 0.0026(3)
N1 0.0145(9) 0.0165(10) 0.0176(10) 0.0014(8) 0.0021(8) -0.0025(8)
N2 0.0183(10) 0.0149(10) 0.0182(10) -0.0005(8) 0.0051(8) -0.0004(8)
C1 0.0156(11) 0.0227(13) 0.0173(12) -0.0011(10) 0.0035(9) -0.0019(10)
C2 0.0188(12) 0.0284(14) 0.0210(12) 0.0019(11) 0.0061(10) 0.0017(11)
C3 0.0298(14) 0.0230(14) 0.0278(14) 0.0080(11) 0.0088(11) -0.0035(11)
C4 0.0321(14) 0.0189(13) 0.0246(13) -0.0006(11) 0.0049(11) -0.0062(11)
C5 0.0159(11) 0.0183(12) 0.0214(12) 0.0014(10) 0.0038(10) -0.0019(10)
C6 0.0247(13) 0.0183(12) 0.0201(12) -0.0022(10) 0.0025(10) -0.0079(10)
C7 0.0241(12) 0.0183(13) 0.0126(11) 0.0018(9) 0.0010(10) -0.0003(10)
C8 0.0322(14) 0.0143(12) 0.0252(13) -0.0012(10) 0.0012(11) -0.0007(11)
C9 0.0338(14) 0.0237(14) 0.0224(13) -0.0022(11) 0.0058(11) 0.0099(12)
C10 0.0223(12) 0.0267(14) 0.0204(12) 0.0041(11) 0.0066(10) 0.0053(11)
C11 0.0224(12) 0.0197(12) 0.0203(12) 0.0019(10) 0.0060(10) -0.0011(10)
O1 0.0157(8) 0.0190(9) 0.0277(9) 0.0022(7) -0.0030(7) -0.0002(7)
C12 0.0256(13) 0.0305(15) 0.0239(13) 0.0076(11) 0.0023(11) 0.0109(12)
C13 0.0197(14) 0.076(2) 0.0395(17) 0.0037(17) 0.0010(13) 0.0129(15)
C14 0.0209(14) 0.065(2) 0.051(2) -0.0165(17) 0.0071(14) -0.0147(15)
C15 0.0234(13) 0.0319(15) 0.0294(14) -0.0074(12) -0.0010(11) -0.0109(12)

loop_
_atom_type_symbol
_atom_type_description
_atom_type_scat_dispersion_real
_atom_type_scat_dispersion_imag
_atom_type_scat_source
C C 0.0033 0.0016 'International Tables Vol C Tables 4.2.6.8 and 6.1.1.4'
H H 0.0000 0.0000 'International Tables Vol C Tables 4.2.6.8 and 6.1.1.4'
N N 0.0061 0.0033 'International Tables Vol C Tables 4.2.6.8 and 6.1.1.4'
O O 0.0106 0.0060 'International Tables Vol C Tables 4.2.6.8 and 6.1.1.4'
Cl Cl 0.1484 0.1585 'International Tables Vol C Tables 4.2.6.8 and 6.1.1.4'
In In -0.7276 1.3100 'International Tables Vol C Tables 4.2.6.8 and 6.1.1.4'

loop_
_geom_angle_atom_site_label_1
_geom_angle_atom_site_label_2
_geom_angle_atom_site_label_3
_geom_angle
N1 In1 O1 80.68(7)
N1 In1 N2 79.25(7)
O1 In1 N2 81.65(7)
N1 In1 Cl2 94.10(6)
O1 In1 Cl2 84.37(5)
N2 In1 Cl2 165.31(5)
N1 In1 Cl1 164.19(5)
O1 In1 Cl1 88.72(5)
N2 In1 Cl1 87.67(6)
Cl2 In1 Cl1 96.50(3)
N1 In1 Cl3 93.23(5)
O1 In1 Cl3 173.90(4)
N2 In1 Cl3 97.70(6)
Cl2 In1 Cl3 95.73(3)
Cl1 In1 Cl3 97.32(4)
C1 N1 C5 119.0(2)
C1 N1 In1 117.95(15)
C5 N1 In1 123.00(15)
C7 N2 C11 118.6(2)
C7 N2 In1 122.35(15)
C11 N2 In1 118.84(15)
N1 C1 C2 122.5(2)
N1 C1 H1 118.7
C2 C1 H1 118.7
C3 C2 C1 118.5(2)
C3 C2 H2 120.7
C1 C2 H2 120.7
C2 C3 C4 119.5(2)
C2 C3 H3 120.2
C4 C3 H3 120.2
C5 C4 C3 119.3(2)
C5 C4 H4 120.4
C3 C4 H4 120.4
N1 C5 C4 121.0(2)
N1 C5 C6 118.0(2)
C4 C5 C6 121.0(2)
C7 C6 C5 112.9(2)
C7 C6 H6A 109.0
C5 C6 H6A 109.0
C7 C6 H6B 109.0
C5 C6 H6B 109.0
H6A C6 H6B 107.8
N2 C7 C8 121.2(2)
N2 C7 C6 117.9(2)
C8 C7 C6 120.9(2)
C9 C8 C7 119.6(2)
C9 C8 H8 120.2
C7 C8 H8 120.2
C10 C9 C8 119.0(2)
C10 C9 H9 120.5
C8 C9 H9 120.5
C11 C10 C9 118.8(2)
C11 C10 H10 120.6
C9 C10 H10 120.6
N2 C11 C10 122.7(2)
N2 C11 H11 118.7
C10 C11 H11 118.7
C12 O1 C15 106.17(19)
C12 O1 In1 130.54(15)
C15 O1 In1 122.89(15)
O1 C12 C13 105.5(2)
O1 C12 H12A 110.6
C13 C12 H12A 110.6
O1 C12 H12B 110.6
C13 C12 H12B 110.6
H12A C12 H12B 108.8
C12 C13 C14 104.1(2)
C12 C13 H13A 110.9
C14 C13 H13A 110.9
C12 C13 H13B 110.9
C14 C13 H13B 110.9
H13A C13 H13B 108.9
C15 C14 C13 104.6(2)
C15 C14 H14A 110.8
C13 C14 H14A 110.8
C15 C14 H14B 110.8
C13 C14 H14B 110.8
H14A C14 H14B 108.9
O1 C15 C14 102.8(2)
O1 C15 H15A 111.2
C14 C15 H15A 111.2
O1 C15 H15B 111.2
C14 C15 H15B 111.2
H15A C15 H15B 109.1

loop_
_geom_bond_atom_site_label_1
_geom_bond_atom_site_label_2
_geom_bond_distance
In1 N1 2.295(2)
In1 O1 2.3144(19)
In1 N2 2.323(2)
In1 Cl2 2.4226(8)
In1 Cl1 2.4422(8)
In1 Cl3 2.4523(12)
N1 C1 1.348(3)
N1 C5 1.349(3)
N2 C7 1.352(3)
N2 C11 1.353(3)
C1 C2 1.377(3)
C1 H1 0.9500
C2 C3 1.376(4)
C2 H2 0.9500
C3 C4 1.388(4)
C3 H3 0.9500
C4 C5 1.384(3)
C4 H4 0.9500
C5 C6 1.512(3)
C6 C7 1.507(3)
C6 H6A 0.9900
C6 H6B 0.9900
C7 C8 1.388(3)
C8 C9 1.385(4)
C8 H8 0.9500
C9 C10 1.385(4)
C9 H9 0.9500
C10 C11 1.377(3)
C10 H10 0.9500
C11 H11 0.9500
O1 C12 1.445(3)
O1 C15 1.453(3)
C12 C13 1.525(4)
C12 H12A 0.9900
C12 H12B 0.9900
C13 C14 1.541(5)
C13 H13A 0.9900
C13 H13B 0.9900
C14 C15 1.502(4)
C14 H14A 0.9900
C14 H14B 0.9900
C15 H15A 0.9900
C15 H15B 0.9900

loop_
_geom_torsion_atom_site_label_1
_geom_torsion_atom_site_label_2
_geom_torsion_atom_site_label_3
_geom_torsion_atom_site_label_4
_geom_torsion
O1 In1 N1 C1 55.69(16)
N2 In1 N1 C1 138.88(17)
Cl2 In1 N1 C1 -27.90(16)
Cl1 In1 N1 C1 104.2(2)
Cl3 In1 N1 C1 -123.89(16)
O1 In1 N1 C5 -123.74(18)
N2 In1 N1 C5 -40.56(17)
Cl2 In1 N1 C5 152.66(17)
Cl1 In1 N1 C5 -75.3(3)
Cl3 In1 N1 C5 56.67(17)
N1 In1 N2 C7 37.44(17)
O1 In1 N2 C7 119.47(18)
Cl2 In1 N2 C7 101.5(2)
Cl1 In1 N2 C7 -151.48(17)
Cl3 In1 N2 C7 -54.40(17)
N1 In1 N2 C11 -137.39(18)
O1 In1 N2 C11 -55.37(17)
Cl2 In1 N2 C11 -73.3(3)
Cl1 In1 N2 C11 33.68(16)
Cl3 In1 N2 C11 130.76(16)
C5 N1 C1 C2 -1.8(3)
In1 N1 C1 C2 178.71(17)
N1 C1 C2 C3 -0.6(4)
C1 C2 C3 C4 2.2(4)
C2 C3 C4 C5 -1.4(4)
C1 N1 C5 C4 2.6(3)
In1 N1 C5 C4 -177.97(18)
C1 N1 C5 C6 -176.7(2)
In1 N1 C5 C6 2.8(3)
C3 C4 C5 N1 -1.0(4)
C3 C4 C5 C6 178.2(2)
N1 C5 C6 C7 60.2(3)
C4 C5 C6 C7 -119.1(3)
C11 N2 C7 C8 -1.5(3)
In1 N2 C7 C8 -176.34(17)
C11 N2 C7 C6 177.9(2)
In1 N2 C7 C6 3.1(3)
C5 C6 C7 N2 -63.3(3)
C5 C6 C7 C8 116.2(2)
N2 C7 C8 C9 0.4(4)
C6 C7 C8 C9 -179.0(2)
C7 C8 C9 C10 1.2(4)
C8 C9 C10 C11 -1.7(4)
C7 N2 C11 C10 1.0(3)
In1 N2 C11 C10 176.03(18)
C9 C10 C11 N2 0.6(4)
N1 In1 O1 C12 43.44(19)
N2 In1 O1 C12 -36.96(19)
Cl2 In1 O1 C12 138.55(19)
Cl1 In1 O1 C12 -124.79(19)
N1 In1 O1 C15 -144.88(18)
N2 In1 O1 C15 134.73(18)
Cl2 In1 O1 C15 -49.77(17)
Cl1 In1 O1 C15 46.89(17)
C15 O1 C12 C13 -33.8(3)
In1 O1 C12 C13 138.94(19)
O1 C12 C13 C14 11.7(3)
C12 C13 C14 C15 13.3(3)
C12 O1 C15 C14 42.2(3)
In1 O1 C15 C14 -131.2(2)
C13 C14 C15 O1 -33.3(3)
